data_7232398
loop_
_publ_author_name
'Fanetti, Samuele'
'Nobrega, Marcelo M.'
'Dziubek, Kamil'
'Citroni, Margherita'
'Sella, Andrea'
'McMillan, Paul F.'
'Hanfland, Michael'
'Bini, Roberto'

_publ_section_title
;
 Structure and reactivity of 2,4,6-tricyano-1,3,5-triazine under
 high-pressure conditions
;
_journal_issue 30
_journal_name_full CrystEngComm
_journal_page_first 4493
_journal_paper_doi 10.1039/C8CE02154F
_journal_volume 21
_journal_year 2019
_chemical_formula_moiety 'C6 N6'
_chemical_formula_sum 'C6 N6'
_chemical_formula_weight 156.12
_chemical_melting_point 393.15
_chemical_name_common 2,4,6-tricyano-1,3,5-triazine
_chemical_name_systematic 1,3,5-triazine-2,4,6-tricarbonitrile
_chemical_properties_physical Moisture-sensitive
_space_group_crystal_system monoclinic
_space_group_IT_number 4
_space_group_name_Hall 'P 2yb'
_space_group_name_H-M_alt 'P 1 21 1'
_symmetry_space_group_name_Hall 'P 2yb'
_symmetry_space_group_name_H-M 'P 1 21 1'
_audit_creation_method 'SHELXL-2016/6 (Sheldrick, 2016)'
_audit_update_record
;
2019-02-08 deposited with the CCDC.    2019-02-20 downloaded from the CCDC.
;
_cell_angle_alpha 90
_cell_angle_beta 90.54(4)
_cell_angle_gamma 90
_cell_formula_units_Z 4
_cell_length_a 8.2704(11)
_cell_length_b 8.9463(9)
_cell_length_c 9.698(16)
_cell_measurement_reflns_used 206
_cell_measurement_temperature 293(2)
_cell_measurement_theta_max 14.5140
_cell_measurement_theta_min 1.9430
_cell_volume 717.5(12)
_computing_cell_refinement 'CrysAlisPro (Agilent Technologies, 2013)'
_computing_data_reduction 'CrysAlisPro (Agilent Technologies, 2013)'
_computing_structure_refinement 'SHELXL-2016/6 (Sheldrick, 2016)'
_computing_structure_solution 'SHELXT-2015 (Sheldrick, 2015)'
_diffrn_ambient_pressure 140000
_diffrn_ambient_temperature 293(2)
_diffrn_detector_area_resol_mean 7
_diffrn_measured_fraction_theta_full 0.345
_diffrn_measured_fraction_theta_max 0.184
_diffrn_measurement_device_type 'ID15B beamline, ESRF'
_diffrn_measurement_method 'omega scans'
_diffrn_radiation_type synchrotron
_diffrn_radiation_wavelength 0.41112
_diffrn_reflns_av_R_equivalents 0.0390
_diffrn_reflns_av_unetI/netI 0.0617
_diffrn_reflns_Laue_measured_fraction_full 0.345
_diffrn_reflns_Laue_measured_fraction_max 0.184
_diffrn_reflns_limit_h_max 11
_diffrn_reflns_limit_h_min -11
_diffrn_reflns_limit_k_max 11
_diffrn_reflns_limit_k_min -11
_diffrn_reflns_limit_l_max 5
_diffrn_reflns_limit_l_min -4
_diffrn_reflns_number 1400
_diffrn_reflns_point_group_measured_fraction_full 0.315
_diffrn_reflns_point_group_measured_fraction_max 0.154
_diffrn_reflns_theta_full 14.281
_diffrn_reflns_theta_max 19.904
_diffrn_reflns_theta_min 1.940
_diffrn_source synchrotron
_exptl_absorpt_coefficient_mu 0.041
_exptl_absorpt_correction_T_max 1.00000
_exptl_absorpt_correction_T_min 0.20321
_exptl_absorpt_correction_type multi-scan
_exptl_absorpt_process_details
;
CrysAlisPro 1.171.38.43 (Rigaku Oxford Diffraction, 2015)
Empirical absorption correction using spherical harmonics,
 implemented in SCALE3 ABSPACK scaling algorithm.
;
_exptl_crystal_colour colourless
_exptl_crystal_density_diffrn 1.445
_exptl_crystal_description block
_exptl_crystal_F_000 312
_exptl_crystal_recrystallization_method Sublimation
_exptl_crystal_size_max 0.015
_exptl_crystal_size_mid 0.015
_exptl_crystal_size_min 0.015
_refine_diff_density_max 0.155
_refine_diff_density_min -0.183
_refine_diff_density_rms 0.053
_refine_ls_abs_structure_details
;
 Flack x determined using 217 quotients [(I+)-(I-)]/[(I+)+(I-)]
 (Parsons, Flack and Wagner, Acta Cryst. B69 (2013) 249-259).
;
_refine_ls_abs_structure_Flack -4.2(10)
_refine_ls_extinction_method none
_refine_ls_goodness_of_fit_ref 1.094
_refine_ls_hydrogen_treatment undef
_refine_ls_matrix_type full
_refine_ls_number_parameters 217
_refine_ls_number_reflns 1049
_refine_ls_number_restraints 1
_refine_ls_restrained_S_all 1.094
_refine_ls_R_factor_all 0.1003
_refine_ls_R_factor_gt 0.0777
_refine_ls_shift/su_max 0.000
_refine_ls_shift/su_mean 0.000
_refine_ls_structure_factor_coef Fsqd
_refine_ls_weighting_details 'w=1/[\s^2^(Fo^2^)+(0.1478P)^2^] where P=(Fo^2^+2Fc^2^)/3'
_refine_ls_weighting_scheme calc
_refine_ls_wR_factor_gt 0.1946
_refine_ls_wR_factor_ref 0.2365
_reflns_Friedel_coverage 0.587
_reflns_Friedel_fraction_full 0.281
_reflns_Friedel_fraction_max 0.120
_reflns_number_gt 676
_reflns_number_total 1049
_reflns_threshold_expression 'I > 2\s(I)'
_cod_data_source_file c8ce02154f1.cif
_cod_data_source_block TCT_I_0_14_GPa
_cod_depositor_comments 'Adding full bibliography for 7232397--7232407.cif.'
_cod_database_code 7232398
_shelx_shelxl_version_number 2016/6
_shelx_space_group_comment
;
The symmetry employed for this shelxl refinement is uniquely defined
by the following loop, which should always be used as a source of
symmetry information in preference to the above space-group names.
They are only intended as comments.
;
_oxdiff_exptl_absorpt_empirical_full_min 0.630
_oxdiff_exptl_absorpt_empirical_full_max 3.015
_oxdiff_exptl_absorpt_empirical_details
;
Empirical correction (ABSPACK) includes:
- Absorption correction using spherical harmonics
- Frame scaling
;

loop_
_space_group_symop_operation_xyz
'x, y, z'
'-x, y+1/2, -z'

loop_
_atom_site_label
_atom_site_type_symbol
_atom_site_fract_x
_atom_site_fract_y
_atom_site_fract_z
_atom_site_U_iso_or_equiv
_atom_site_adp_type
_atom_site_occupancy
_atom_site_site_symmetry_order
_atom_site_calc_flag
C1 C 0.5100(16) 0.7760(12) 0.812(4) 0.078(17) Uani 1 1 d
C2 C 0.4842(17) 0.9168(11) 0.627(4) 0.10(2) Uani 1 1 d
C3 C 0.2774(14) 0.8883(11) 0.764(4) 0.087(17) Uani 1 1 d
C4 C 0.1103(17) 0.9235(13) 0.797(4) 0.09(2) Uani 1 1 d
C5 C 0.6120(16) 0.6772(11) 0.903(4) 0.09(2) Uani 1 1 d
C6 C 0.551(2) 0.9899(19) 0.506(6) 0.14(3) Uani 1 1 d
N1 N 0.3582(12) 0.8014(8) 0.853(3) 0.095(17) Uani 1 1 d
N2 N 0.5819(14) 0.8296(10) 0.704(3) 0.072(17) Uani 1 1 d
N3 N 0.3330(12) 0.9518(9) 0.656(3) 0.092(16) Uani 1 1 d
N4 N -0.0216(18) 0.9551(19) 0.813(5) 0.12(3) Uani 1 1 d
N5 N 0.6952(18) 0.5991(13) 0.962(4) 0.086(18) Uani 1 1 d
N6 N 0.615(2) 1.048(3) 0.421(7) 0.15(4) Uani 1 1 d
C7 C 1.0840(18) 1.0741(12) 0.341(4) 0.08(2) Uani 1 1 d
C8 C 1.1755(17) 0.8733(10) 0.239(4) 0.085(19) Uani 1 1 d
C9 C 0.9370(15) 0.9658(11) 0.180(4) 0.081(19) Uani 1 1 d
C10 C 0.7881(18) 0.9588(12) 0.109(4) 0.10(2) Uani 1 1 d
C11 C 1.0926(19) 1.1876(14) 0.457(6) 0.15(3) Uani 1 1 d
C12 C 1.304(2) 0.7638(13) 0.225(4) 0.07(2) Uani 1 1 d
N7 N 0.9484(14) 1.0799(9) 0.274(3) 0.091(18) Uani 1 1 d
N8 N 1.2020(15) 0.9747(11) 0.343(4) 0.10(2) Uani 1 1 d
N9 N 1.0458(15) 0.8600(9) 0.159(3) 0.095(18) Uani 1 1 d
N10 N 0.6697(19) 0.9483(15) 0.046(5) 0.12(3) Uani 1 1 d
N11 N 1.095(2) 1.2742(16) 0.543(5) 0.10(3) Uani 1 1 d
N12 N 1.4069(19) 0.6808(13) 0.217(5) 0.12(2) Uani 1 1 d

loop_
_atom_site_aniso_label
_atom_site_aniso_U_11
_atom_site_aniso_U_22
_atom_site_aniso_U_33
_atom_site_aniso_U_23
_atom_site_aniso_U_13
_atom_site_aniso_U_12
C1 0.072(6) 0.046(5) 0.12(6) 0.007(9) -0.010(12) 0.008(4)
C2 0.072(6) 0.049(5) 0.19(7) -0.007(10) 0.013(14) -0.001(4)
C3 0.067(5) 0.042(5) 0.15(6) 0.002(9) 0.014(11) 0.002(4)
C4 0.080(7) 0.057(6) 0.14(7) 0.008(10) 0.009(15) 0.008(4)
C5 0.073(6) 0.051(5) 0.15(7) 0.002(10) 0.008(14) 0.005(4)
C6 0.062(8) 0.091(9) 0.26(10) 0.004(17) -0.003(17) 0.004(6)
N1 0.069(5) 0.045(4) 0.17(5) -0.007(7) 0.000(11) 0.007(3)
N2 0.072(6) 0.058(5) 0.09(6) 0.000(8) -0.003(10) 0.000(4)
N3 0.074(6) 0.045(4) 0.16(5) 0.000(9) -0.013(11) 0.006(4)
N4 0.085(8) 0.125(11) 0.16(10) -0.005(17) 0.006(17) 0.029(7)
N5 0.102(8) 0.074(6) 0.08(6) 0.014(11) -0.011(15) 0.028(5)
N6 0.090(11) 0.146(16) 0.20(14) 0.06(2) -0.02(2) 0.011(9)
C7 0.086(8) 0.052(6) 0.11(7) -0.009(10) 0.003(15) -0.007(5)
C8 0.083(7) 0.043(6) 0.13(6) -0.001(9) -0.015(13) 0.002(4)
C9 0.071(6) 0.051(5) 0.12(6) -0.009(10) -0.018(12) 0.000(4)
C10 0.082(7) 0.055(6) 0.16(6) -0.015(10) -0.023(14) 0.010(5)
C11 0.092(9) 0.050(7) 0.30(10) -0.019(16) 0.02(2) 0.002(5)
C12 0.099(9) 0.060(6) 0.04(6) -0.006(9) 0.006(17) 0.014(5)
N7 0.076(6) 0.049(5) 0.15(6) -0.003(8) -0.011(11) -0.002(3)
N8 0.078(6) 0.057(5) 0.15(7) -0.005(9) 0.010(12) 0.004(4)
N9 0.077(6) 0.046(4) 0.16(6) -0.011(8) -0.003(11) 0.004(3)
N10 0.103(9) 0.081(8) 0.17(8) -0.027(13) -0.048(18) 0.009(6)
N11 0.107(10) 0.079(7) 0.12(8) -0.036(14) 0.037(18) -0.012(6)
N12 0.107(9) 0.074(6) 0.18(7) 0.013(11) 0.002(18) 0.030(6)

loop_
_atom_type_symbol
_atom_type_description
_atom_type_scat_dispersion_real
_atom_type_scat_dispersion_imag
_atom_type_scat_source
C C -0.0001 0.0005 'International Tables Vol C Tables 4.2.6.8 and 6.1.1.4'
N N 0.0004 0.0010 'International Tables Vol C Tables 4.2.6.8 and 6.1.1.4'

loop_
_geom_angle_atom_site_label_1
_geom_angle_atom_site_label_2
_geom_angle_atom_site_label_3
_geom_angle
N2 C1 N1 128(2)
N2 C1 C5 115.6(14)
N1 C1 C5 116(3)
N3 C2 N2 126(3)
N3 C2 C6 116(2)
N2 C2 C6 118.4(15)
N3 C3 N1 127.2(12)
N3 C3 C4 116(2)
N1 C3 C4 117(3)
N4 C4 C3 175(4)
N5 C5 C1 174(3)
N6 C6 C2 173(4)
C3 N1 C1 112(2)
C1 N2 C2 112.5(15)
C3 N3 C2 114.6(19)
N7 C7 N8 133(2)
N7 C7 C11 112.3(15)
N8 C7 C11 114(3)
N9 C8 N8 127.7(13)
N9 C8 C12 119(2)
N8 C8 C12 114(2)
N9 C9 N7 126(2)
N9 C9 C10 119(2)
N7 C9 C10 114.4(14)
N10 C10 C9 176(3)
N11 C11 C7 178(3)
N12 C12 C8 178(4)
C7 N7 C9 110.9(14)
C7 N8 C8 108(2)
C8 N9 C9 113(2)

loop_
_geom_bond_atom_site_label_1
_geom_bond_atom_site_label_2
_geom_bond_distance
C1 N2 1.30(4)
C1 N1 1.34(2)
C1 C5 1.50(3)
C2 N3 1.322(17)
C2 N2 1.34(3)
C2 C6 1.46(6)
C3 N3 1.28(4)
C3 N1 1.34(3)
C3 C4 1.455(18)
C4 N4 1.140(19)
C5 N5 1.13(3)
C6 N6 1.12(6)
C7 N7 1.29(3)
C7 N8 1.321(19)
C7 C11 1.52(5)
C8 N9 1.32(3)
C8 N8 1.38(4)
C8 C12 1.455(18)
C9 N9 1.324(16)
C9 N7 1.37(3)
C9 C10 1.41(3)
C10 N10 1.16(4)
C11 N11 1.14(5)
C12 N12 1.129(18)
